data_7132251
loop_
_publ_author_name
'Zhan, Huilin'
'Chen, Bin'
'Zhu, Biao'
'Li, Xiang'
'Han, Zhengyu'
'Sun, Jianwei'
'Huang, Hai'

_publ_section_title
;
 Construction of 5-Methyleneoxazolidine-2,4-diones Bearing Modifiable
 Halogen Groups through a Halopalladation Strategy
;
_journal_name_full 'Chemical Communications'
_journal_paper_doi 10.1039/D3CC04475K
_journal_year 2023
_chemical_formula_sum 'C32 H20 N2 O6'
_chemical_formula_weight 528.50
_space_group_crystal_system monoclinic
_space_group_IT_number 15
_space_group_name_Hall '-C 2yc'
_space_group_name_H-M_alt 'C 1 2/c 1'
_atom_sites_solution_hydrogens geom
_audit_creation_method SHELXL-2014/7
_audit_update_record
;
2023-08-20 deposited with the CCDC.	2023-10-24 downloaded from the CCDC.
;
_cell_angle_alpha 90
_cell_angle_beta 116.2585(14)
_cell_angle_gamma 90
_cell_formula_units_Z 4
_cell_length_a 19.8680(10)
_cell_length_b 8.3809(4)
_cell_length_c 16.6626(9)
_cell_measurement_reflns_used 4723
_cell_measurement_temperature 296(2)
_cell_measurement_theta_max 27.47
_cell_measurement_theta_min 2.69
_cell_volume 2488.2(2)
_computing_cell_refinement 'Bruker SAINT'
_computing_data_collection 'Bruker APEX2'
_computing_data_reduction 'Bruker SAINT'
_computing_molecular_graphics 'Bruker SHELXTL'
_computing_publication_material 'Bruker SHELXTL'
_computing_structure_refinement 'SHELXL-2014/7 (Sheldrick, 2014)'
_computing_structure_solution 'SHELXS-97 (Sheldrick 2008)'
_diffrn_ambient_temperature 296(2)
_diffrn_measured_fraction_theta_full 0.998
_diffrn_measured_fraction_theta_max 0.998
_diffrn_measurement_device_type 'Bruker APEX-II CCD'
_diffrn_measurement_method '\f and \w scans'
_diffrn_radiation_type MoK\a
_diffrn_radiation_wavelength 0.71073
_diffrn_reflns_av_R_equivalents 0.0456
_diffrn_reflns_av_unetI/netI 0.0394
_diffrn_reflns_Laue_measured_fraction_full 0.998
_diffrn_reflns_Laue_measured_fraction_max 0.998
_diffrn_reflns_limit_h_max 23
_diffrn_reflns_limit_h_min -23
_diffrn_reflns_limit_k_max 9
_diffrn_reflns_limit_k_min -9
_diffrn_reflns_limit_l_max 19
_diffrn_reflns_limit_l_min -13
_diffrn_reflns_number 8557
_diffrn_reflns_point_group_measured_fraction_full 0.998
_diffrn_reflns_point_group_measured_fraction_max 0.998
_diffrn_reflns_theta_full 25.007
_diffrn_reflns_theta_max 25.007
_diffrn_reflns_theta_min 2.286
_exptl_absorpt_coefficient_mu 0.099
_exptl_crystal_colour colorless
_exptl_crystal_density_diffrn 1.411
_exptl_crystal_description block
_exptl_crystal_F_000 1096
_exptl_crystal_size_max 0.270
_exptl_crystal_size_mid 0.250
_exptl_crystal_size_min 0.190
_refine_diff_density_max 0.165
_refine_diff_density_min -0.225
_refine_diff_density_rms 0.046
_refine_ls_extinction_method none
_refine_ls_goodness_of_fit_ref 1.031
_refine_ls_hydrogen_treatment constr
_refine_ls_matrix_type full
_refine_ls_number_parameters 181
_refine_ls_number_reflns 2189
_refine_ls_number_restraints 0
_refine_ls_restrained_S_all 1.031
_refine_ls_R_factor_all 0.0450
_refine_ls_R_factor_gt 0.0367
_refine_ls_shift/su_max 0.000
_refine_ls_shift/su_mean 0.000
_refine_ls_structure_factor_coef Fsqd
_refine_ls_weighting_details 'w=1/[\s^2^(Fo^2^)+(0.0440P)^2^+1.7255P] where P=(Fo^2^+2Fc^2^)/3'
_refine_ls_weighting_scheme calc
_refine_ls_wR_factor_gt 0.0895
_refine_ls_wR_factor_ref 0.0951
_reflns_Friedel_coverage 0.000
_reflns_number_gt 1874
_reflns_number_total 2189
_reflns_threshold_expression 'I > 2\s(I)'
_cod_data_source_file d3cc04475k2.cif
_cod_data_source_block 20151201NGD_0m
_cod_original_sg_symbol_H-M 'C 2/c'
_cod_database_code 7132251
_shelx_shelxl_version_number 2014/7
_shelx_space_group_comment
;
The symmetry employed for this shelxl refinement is uniquely defined
by the following loop, which should always be used as a source of
symmetry information in preference to the above space-group names.
They are only intended as comments.
;
_shelx_estimated_absorpt_t_min 0.974
_shelx_estimated_absorpt_t_max 0.981

loop_
_space_group_symop_operation_xyz
'x, y, z'
'-x, y, -z+1/2'
'x+1/2, y+1/2, z'
'-x+1/2, y+1/2, -z+1/2'
'-x, -y, -z'
'x, -y, z-1/2'
'-x+1/2, -y+1/2, -z'
'x+1/2, -y+1/2, z-1/2'

loop_
_atom_site_label
_atom_site_type_symbol
_atom_site_fract_x
_atom_site_fract_y
_atom_site_fract_z
_atom_site_U_iso_or_equiv
_atom_site_adp_type
_atom_site_occupancy
_atom_site_site_symmetry_order
_atom_site_calc_flag
_atom_site_refinement_flags_posn
_atom_site_refinement_flags_adp
_atom_site_refinement_flags_occupancy
_atom_site_disorder_assembly
_atom_site_disorder_group
C1 C 0.56575(9) 0.65697(19) 0.19919(11) 0.0318(4) Uani 1 1 d . . . . .
H1 H 0.5956 0.6330 0.2591 0.038 Uiso 1 1 calc R U . . .
C2 C 0.58727(9) 0.77816(19) 0.15951(12) 0.0348(4) Uani 1 1 d . . . . .
H2 H 0.6312 0.8347 0.1927 0.042 Uiso 1 1 calc R U . . .
C3 C 0.54413(9) 0.81566(18) 0.07120(11) 0.0282(4) Uani 1 1 d . . . . .
H3 H 0.5585 0.8976 0.0444 0.034 Uiso 1 1 calc R U . . .
C4 C 0.47929(9) 0.73055(19) 0.02260(11) 0.0318(4) Uani 1 1 d . . . . .
H4 H 0.4501 0.7549 -0.0374 0.038 Uiso 1 1 calc R U . . .
C5 C 0.45716(9) 0.60937(18) 0.06205(11) 0.0287(4) Uani 1 1 d . . . . .
H5 H 0.4130 0.5540 0.0285 0.034 Uiso 1 1 calc R U . . .
C6 C 0.50030(8) 0.56942(16) 0.15155(10) 0.0206(3) Uani 1 1 d . . . . .
C7 C 0.48003(7) 0.44407(16) 0.19966(9) 0.0199(3) Uani 1 1 d . . . . .
C8 C 0.42675(8) 0.33234(16) 0.16057(10) 0.0208(3) Uani 1 1 d . . . . .
C9 C 0.39736(8) 0.21032(16) 0.20081(10) 0.0210(3) Uani 1 1 d . . . . .
C10 C 0.33963(8) 0.18863(16) 0.04793(10) 0.0226(3) Uani 1 1 d . . . . .
C11 C 0.29998(8) -0.00433(16) 0.13098(10) 0.0227(3) Uani 1 1 d . . . . .
C16 C 0.31340(9) -0.15430(17) 0.10703(10) 0.0285(4) Uani 1 1 d . . . . .
H16 H 0.3508 -0.1701 0.0886 0.034 Uiso 1 1 calc R U . . .
C15 C 0.27002(10) -0.28115(18) 0.11104(11) 0.0344(4) Uani 1 1 d . . . . .
H15 H 0.2779 -0.3828 0.0945 0.041 Uiso 1 1 calc R U . . .
C14 C 0.21544(10) -0.2570(2) 0.13947(11) 0.0360(4) Uani 1 1 d . . . . .
H14 H 0.1872 -0.3428 0.1430 0.043 Uiso 1 1 calc R U . . .
C13 C 0.20249(9) -0.1057(2) 0.16280(12) 0.0356(4) Uani 1 1 d . . . . .
H13 H 0.1655 -0.0901 0.1819 0.043 Uiso 1 1 calc R U . . .
C12 C 0.24435(8) 0.02252(19) 0.15783(11) 0.0287(4) Uani 1 1 d . . . . .
H12 H 0.2352 0.1248 0.1723 0.034 Uiso 1 1 calc R U . . .
N1 N 0.34515(7) 0.12747(14) 0.12736(8) 0.0224(3) Uani 1 1 d . . . . .
O1 O 0.41228(6) 0.18437(12) 0.27822(7) 0.0275(3) Uani 1 1 d . . . . .
O2 O 0.30123(6) 0.14535(12) -0.02670(7) 0.0299(3) Uani 1 1 d . . . . .
O3 O 0.38831(6) 0.31440(12) 0.06790(7) 0.0240(3) Uani 1 1 d . . . . .

loop_
_atom_site_aniso_label
_atom_site_aniso_U_11
_atom_site_aniso_U_22
_atom_site_aniso_U_33
_atom_site_aniso_U_23
_atom_site_aniso_U_13
_atom_site_aniso_U_12
C1 0.0285(8) 0.0317(8) 0.0271(9) 0.0036(7) 0.0051(7) -0.0066(7)
C2 0.0309(9) 0.0316(8) 0.0357(10) 0.0011(7) 0.0090(8) -0.0130(7)
C3 0.0315(8) 0.0211(7) 0.0356(10) 0.0031(6) 0.0179(7) -0.0009(6)
C4 0.0327(9) 0.0319(8) 0.0263(9) 0.0061(7) 0.0090(7) -0.0030(7)
C5 0.0259(8) 0.0259(8) 0.0285(9) 0.0007(7) 0.0067(7) -0.0059(6)
C6 0.0200(7) 0.0165(7) 0.0252(8) -0.0006(6) 0.0100(6) 0.0016(6)
C7 0.0180(7) 0.0161(7) 0.0242(8) -0.0008(6) 0.0081(6) 0.0027(6)
C8 0.0199(7) 0.0197(7) 0.0204(8) -0.0003(6) 0.0067(6) 0.0024(6)
C9 0.0196(7) 0.0175(7) 0.0247(8) -0.0015(6) 0.0089(6) 0.0019(6)
C10 0.0226(7) 0.0174(7) 0.0262(9) -0.0024(6) 0.0093(7) -0.0031(6)
C11 0.0231(7) 0.0204(7) 0.0199(8) 0.0016(6) 0.0053(6) -0.0061(6)
C16 0.0326(9) 0.0243(8) 0.0239(8) -0.0004(6) 0.0083(7) -0.0023(7)
C15 0.0412(10) 0.0196(8) 0.0275(9) 0.0003(7) 0.0017(8) -0.0067(7)
C14 0.0316(9) 0.0315(9) 0.0316(9) 0.0101(7) 0.0020(8) -0.0133(7)
C13 0.0273(8) 0.0408(10) 0.0377(10) 0.0073(8) 0.0134(8) -0.0066(7)
C12 0.0278(8) 0.0263(8) 0.0297(9) 0.0020(7) 0.0108(7) -0.0031(7)
N1 0.0236(6) 0.0189(6) 0.0235(7) -0.0009(5) 0.0094(5) -0.0048(5)
O1 0.0305(6) 0.0274(5) 0.0234(6) -0.0009(4) 0.0109(5) -0.0053(5)
O2 0.0338(6) 0.0281(6) 0.0241(6) -0.0049(5) 0.0092(5) -0.0102(5)
O3 0.0266(5) 0.0222(5) 0.0211(6) -0.0020(4) 0.0086(5) -0.0074(4)

loop_
_atom_type_symbol
_atom_type_description
_atom_type_scat_dispersion_real
_atom_type_scat_dispersion_imag
_atom_type_scat_source
C C 0.0033 0.0016 'International Tables Vol C Tables 4.2.6.8 and 6.1.1.4'
H H 0.0000 0.0000 'International Tables Vol C Tables 4.2.6.8 and 6.1.1.4'
N N 0.0061 0.0033 'International Tables Vol C Tables 4.2.6.8 and 6.1.1.4'
O O 0.0106 0.0060 'International Tables Vol C Tables 4.2.6.8 and 6.1.1.4'

loop_
_geom_angle_atom_site_label_1
_geom_angle_atom_site_label_2
_geom_angle_atom_site_label_3
_geom_angle
_geom_angle_site_symmetry_1
_geom_angle_site_symmetry_3
_geom_angle_publ_flag
C2 C1 C6 121.55(15) . . ?
C2 C1 H1 119.2 . . ?
C6 C1 H1 119.2 . . ?
C3 C2 C1 120.25(15) . . ?
C3 C2 H2 119.9 . . ?
C1 C2 H2 119.9 . . ?
C2 C3 C4 119.30(14) . . ?
C2 C3 H3 120.3 . . ?
C4 C3 H3 120.3 . . ?
C3 C4 C5 120.77(15) . . ?
C3 C4 H4 119.6 . . ?
C5 C4 H4 119.6 . . ?
C4 C5 C6 120.73(14) . . ?
C4 C5 H5 119.6 . . ?
C6 C5 H5 119.6 . . ?
C5 C6 C1 117.39(14) . . ?
C5 C6 C7 124.34(13) . . ?
C1 C6 C7 118.24(13) . . ?
C8 C7 C6 125.13(13) . . ?
C8 C7 C7 116.95(12) . 2_655 ?
C6 C7 C7 117.88(11) . 2_655 ?
C7 C8 O3 122.60(13) . . ?
C7 C8 C9 130.24(13) . . ?
O3 C8 C9 107.16(11) . . ?
O1 C9 N1 125.80(13) . . ?
O1 C9 C8 130.49(13) . . ?
N1 C9 C8 103.71(12) . . ?
O2 C10 O3 123.06(14) . . ?
O2 C10 N1 129.14(14) . . ?
O3 C10 N1 107.80(12) . . ?
C16 C11 C12 121.77(14) . . ?
C16 C11 N1 118.84(13) . . ?
C12 C11 N1 119.39(13) . . ?
C11 C16 C15 118.68(16) . . ?
C11 C16 H16 120.7 . . ?
C15 C16 H16 120.7 . . ?
C14 C15 C16 120.27(15) . . ?
C14 C15 H15 119.9 . . ?
C16 C15 H15 119.9 . . ?
C15 C14 C13 120.26(15) . . ?
C15 C14 H14 119.9 . . ?
C13 C14 H14 119.9 . . ?
C12 C13 C14 120.24(16) . . ?
C12 C13 H13 119.9 . . ?
C14 C13 H13 119.9 . . ?
C11 C12 C13 118.75(15) . . ?
C11 C12 H12 120.6 . . ?
C13 C12 H12 120.6 . . ?
C10 N1 C9 111.79(12) . . ?
C10 N1 C11 122.61(12) . . ?
C9 N1 C11 125.58(12) . . ?
C10 O3 C8 109.52(11) . . ?

loop_
_geom_bond_atom_site_label_1
_geom_bond_atom_site_label_2
_geom_bond_distance
_geom_bond_site_symmetry_2
_geom_bond_publ_flag
C1 C2 1.379(2) . ?
C1 C6 1.395(2) . ?
C1 H1 0.9300 . ?
C2 C3 1.372(2) . ?
C2 H2 0.9300 . ?
C3 C4 1.379(2) . ?
C3 H3 0.9300 . ?
C4 C5 1.383(2) . ?
C4 H4 0.9300 . ?
C5 C6 1.393(2) . ?
C5 H5 0.9300 . ?
C6 C7 1.481(2) . ?
C7 C8 1.346(2) . ?
C7 C7 1.505(3) 2_655 ?
C8 O3 1.3952(17) . ?
C8 C9 1.477(2) . ?
C9 O1 1.2085(18) . ?
C9 N1 1.3902(19) . ?
C10 O2 1.1919(18) . ?
C10 O3 1.3684(17) . ?
C10 N1 1.378(2) . ?
C11 C16 1.380(2) . ?
C11 C12 1.382(2) . ?
C11 N1 1.4412(18) . ?
C16 C15 1.389(2) . ?
C16 H16 0.9300 . ?
C15 C14 1.377(3) . ?
C15 H15 0.9300 . ?
C14 C13 1.384(3) . ?
C14 H14 0.9300 . ?
C13 C12 1.383(2) . ?
C13 H13 0.9300 . ?
C12 H12 0.9300 . ?

loop_
_geom_torsion_atom_site_label_1
_geom_torsion_atom_site_label_2
_geom_torsion_atom_site_label_3
_geom_torsion_atom_site_label_4
_geom_torsion
_geom_torsion_site_symmetry_1
_geom_torsion_site_symmetry_2
_geom_torsion_site_symmetry_3
_geom_torsion_site_symmetry_4
_geom_torsion_publ_flag
C6 C1 C2 C3 0.0(3) . . . . ?
C1 C2 C3 C4 -0.2(3) . . . . ?
C2 C3 C4 C5 0.6(3) . . . . ?
C3 C4 C5 C6 -0.7(3) . . . . ?
C4 C5 C6 C1 0.5(2) . . . . ?
C4 C5 C6 C7 178.57(14) . . . . ?
C2 C1 C6 C5 -0.2(2) . . . . ?
C2 C1 C6 C7 -178.37(15) . . . . ?
C5 C6 C7 C8 14.0(2) . . . . ?
C1 C6 C7 C8 -167.92(14) . . . . ?
C5 C6 C7 C7 -163.76(15) . . . 2_655 ?
C1 C6 C7 C7 14.3(2) . . . 2_655 ?
C6 C7 C8 O3 5.5(2) . . . . ?
C7 C7 C8 O3 -176.68(12) 2_655 . . . ?
C6 C7 C8 C9 -174.55(13) . . . . ?
C7 C7 C8 C9 3.2(2) 2_655 . . . ?
C7 C8 C9 O1 2.6(3) . . . . ?
O3 C8 C9 O1 -177.49(14) . . . . ?
C7 C8 C9 N1 -178.23(14) . . . . ?
O3 C8 C9 N1 1.69(14) . . . . ?
C12 C11 C16 C15 -0.6(2) . . . . ?
N1 C11 C16 C15 179.67(13) . . . . ?
C11 C16 C15 C14 -0.8(2) . . . . ?
C16 C15 C14 C13 1.1(2) . . . . ?
C15 C14 C13 C12 -0.1(3) . . . . ?
C16 C11 C12 C13 1.6(2) . . . . ?
N1 C11 C12 C13 -178.65(14) . . . . ?
C14 C13 C12 C11 -1.3(2) . . . . ?
O2 C10 N1 C9 179.21(15) . . . . ?
O3 C10 N1 C9 -0.27(16) . . . . ?
O2 C10 N1 C11 -2.1(2) . . . . ?
O3 C10 N1 C11 178.39(12) . . . . ?
O1 C9 N1 C10 178.35(14) . . . . ?
C8 C9 N1 C10 -0.88(15) . . . . ?
O1 C9 N1 C11 -0.3(2) . . . . ?
C8 C9 N1 C11 -179.50(12) . . . . ?
C16 C11 N1 C10 69.74(18) . . . . ?
C12 C11 N1 C10 -109.98(17) . . . . ?
C16 C11 N1 C9 -111.79(16) . . . . ?
C12 C11 N1 C9 68.49(19) . . . . ?
O2 C10 O3 C8 -178.11(13) . . . . ?
N1 C10 O3 C8 1.40(15) . . . . ?
C7 C8 O3 C10 177.99(13) . . . . ?
C9 C8 O3 C10 -1.94(14) . . . . ?
